data_4068176
loop_
_publ_author_name
'Scharf, Adam'
'Goldberg, Israel'
'Vigalok, Arkadi'

_publ_section_title
;
 Palladium-Assisted Room-Temperature Nucleophilic Substitution of an
 Unactivated Aryl Fluoride
;
_journal_issue 4
_journal_name_full Organometallics
_journal_page_first 1275
_journal_paper_doi 10.1021/om201175d
_journal_volume 31
_journal_year 2012
_chemical_formula_moiety 'C25 H31 F N O P Pd'
_chemical_formula_sum 'C25 H31 F N O P Pd'
_chemical_formula_weight 517.88
_chemical_name_systematic
; 
 ? 
;
_space_group_IT_number 61
_symmetry_cell_setting orthorhombic
_symmetry_space_group_name_Hall '-P 2ac 2ab'
_symmetry_space_group_name_H-M 'P b c a'
_atom_sites_solution_hydrogens geom
_atom_sites_solution_primary direct
_atom_sites_solution_secondary difmap
_audit_creation_method SHELXL-97
_cell_angle_alpha 90.00
_cell_angle_beta 90.00
_cell_angle_gamma 90.00
_cell_formula_units_Z 8
_cell_length_a 16.7924(5)
_cell_length_b 8.6165(2)
_cell_length_c 32.3673(10)
_cell_measurement_reflns_used 4844
_cell_measurement_temperature 110(2)
_cell_measurement_theta_max 26.02
_cell_measurement_theta_min 1.41
_cell_volume 4683.3(2)
_computing_cell_refinement Denzo
_computing_data_collection 'Collect, Nonius B.V.'
_computing_data_reduction 'Denzo & Scalepack'
_computing_structure_refinement 'SHELXL-97 (Sheldrick, 1997)'
_computing_structure_solution SIR-97
_diffrn_ambient_temperature 110(2)
_diffrn_detector_area_resol_mean 12.8
_diffrn_measured_fraction_theta_full 0.995
_diffrn_measured_fraction_theta_max 0.995
_diffrn_measurement_device_type 'Nonius KappaCCD'
_diffrn_measurement_method '0.7 deg. \w scans'
_diffrn_radiation_monochromator graphite
_diffrn_radiation_source 'fine-focus sealed tube'
_diffrn_radiation_type MoK\a
_diffrn_radiation_wavelength 0.71073
_diffrn_reflns_av_R_equivalents 0.0980
_diffrn_reflns_av_sigmaI/netI 0.0859
_diffrn_reflns_limit_h_max 20
_diffrn_reflns_limit_h_min 0
_diffrn_reflns_limit_k_max 10
_diffrn_reflns_limit_k_min 0
_diffrn_reflns_limit_l_max 0
_diffrn_reflns_limit_l_min -38
_diffrn_reflns_number 20374
_diffrn_reflns_theta_full 25.05
_diffrn_reflns_theta_max 25.05
_diffrn_reflns_theta_min 2.52
_diffrn_standards_number 0
_exptl_absorpt_coefficient_mu 0.885
_exptl_absorpt_correction_T_max 0.9167
_exptl_absorpt_correction_T_min 0.8091
_exptl_absorpt_correction_type multi-scan
_exptl_absorpt_process_details 'Blessing, 1995'
_exptl_crystal_colour yellow
_exptl_crystal_density_diffrn 1.469
_exptl_crystal_density_method 'not measured'
_exptl_crystal_description plate
_exptl_crystal_F_000 2128
_exptl_crystal_size_max 0.25
_exptl_crystal_size_mid 0.20
_exptl_crystal_size_min 0.10
_refine_diff_density_max 0.620
_refine_diff_density_min -0.694
_refine_diff_density_rms 0.128
_refine_ls_extinction_method none
_refine_ls_goodness_of_fit_ref 1.054
_refine_ls_hydrogen_treatment constr
_refine_ls_matrix_type full
_refine_ls_number_parameters 278
_refine_ls_number_reflns 4132
_refine_ls_number_restraints 0
_refine_ls_restrained_S_all 1.054
_refine_ls_R_factor_all 0.1172
_refine_ls_R_factor_gt 0.0713
_refine_ls_shift/su_max 0.000
_refine_ls_shift/su_mean 0.000
_refine_ls_structure_factor_coef Fsqd
_refine_ls_weighting_details 'calc w=1/[\s^2^(Fo^2^)+(0.0195P)^2^+5.1149P] where P=(Fo^2^+2Fc^2^)/3'
_refine_ls_weighting_scheme calc
_refine_ls_wR_factor_gt 0.1067
_refine_ls_wR_factor_ref 0.1221
_reflns_number_gt 2894
_reflns_number_total 4132
_reflns_threshold_expression >2sigma(I)
_cod_data_source_file om201175d_si_002.cif
_cod_data_source_block ar64
_cod_original_sg_symbol_H-M 'P bca'
_cod_database_code 4068176

loop_
_symmetry_equiv_pos_as_xyz
'x, y, z'
'-x+1/2, -y, z+1/2'
'x+1/2, -y+1/2, -z'
'-x, y+1/2, -z+1/2'
'-x, -y, -z'
'x-1/2, y, -z-1/2'
'-x-1/2, y-1/2, z'
'x, -y-1/2, z-1/2'

loop_
_atom_site_label
_atom_site_type_symbol
_atom_site_fract_x
_atom_site_fract_y
_atom_site_fract_z
_atom_site_U_iso_or_equiv
_atom_site_adp_type
_atom_site_occupancy
_atom_site_symmetry_multiplicity
_atom_site_calc_flag
_atom_site_refinement_flags
Pd1 Pd 0.58774(3) 0.81879(6) 0.131685(14) 0.01898(16) Uani 1 1 d .
P2 P 0.48060(11) 0.9668(2) 0.12329(5) 0.0202(4) Uani 1 1 d .
C3 C 0.4994(4) 1.1503(8) 0.0932(2) 0.0255(17) Uani 1 1 d .
C4 C 0.4308(5) 1.2647(9) 0.0990(2) 0.038(2) Uani 1 1 d .
H4A H 0.4445 1.3640 0.0861 0.057 Uiso 1 1 calc R
H4B H 0.4212 1.2806 0.1286 0.057 Uiso 1 1 calc R
H4C H 0.3826 1.2228 0.0860 0.057 Uiso 1 1 calc R
C5 C 0.5136(5) 1.1205(9) 0.0473(2) 0.038(2) Uani 1 1 d .
H5A H 0.4635 1.0892 0.0342 0.057 Uiso 1 1 calc R
H5B H 0.5530 1.0375 0.0441 0.057 Uiso 1 1 calc R
H5C H 0.5334 1.2155 0.0342 0.057 Uiso 1 1 calc R
C6 C 0.5759(5) 1.2183(9) 0.1120(3) 0.046(2) Uani 1 1 d .
H6A H 0.6210 1.1503 0.1056 0.070 Uiso 1 1 calc R
H6B H 0.5699 1.2263 0.1421 0.070 Uiso 1 1 calc R
H6C H 0.5856 1.3217 0.1005 0.070 Uiso 1 1 calc R
C7 C 0.3902(4) 0.8586(8) 0.10590(19) 0.0233(17) Uani 1 1 d .
C8 C 0.3893(4) 0.8262(9) 0.05932(19) 0.0312(18) Uani 1 1 d .
H8A H 0.4423 0.7918 0.0505 0.047 Uiso 1 1 calc R
H8B H 0.3749 0.9212 0.0444 0.047 Uiso 1 1 calc R
H8C H 0.3503 0.7449 0.0532 0.047 Uiso 1 1 calc R
C9 C 0.3930(4) 0.7044(8) 0.1296(2) 0.0304(18) Uani 1 1 d .
H9A H 0.3451 0.6438 0.1234 0.046 Uiso 1 1 calc R
H9B H 0.3955 0.7252 0.1593 0.046 Uiso 1 1 calc R
H9C H 0.4403 0.6456 0.1212 0.046 Uiso 1 1 calc R
C10 C 0.3131(4) 0.9432(9) 0.1182(2) 0.0294(18) Uani 1 1 d .
H10A H 0.2672 0.8762 0.1125 0.044 Uiso 1 1 calc R
H10B H 0.3082 1.0392 0.1021 0.044 Uiso 1 1 calc R
H10C H 0.3146 0.9683 0.1477 0.044 Uiso 1 1 calc R
C11 C 0.4623(4) 1.0232(8) 0.17488(19) 0.0233(17) Uani 1 1 d .
H11 H 0.4186 1.0882 0.1818 0.028 Uiso 1 1 calc R
C12 C 0.5139(4) 0.9692(8) 0.20451(19) 0.0228(16) Uani 1 1 d .
C13 C 0.5096(4) 1.0041(8) 0.2480(2) 0.0249(17) Uani 1 1 d .
H13 H 0.4668 1.0661 0.2578 0.030 Uiso 1 1 calc R
C14 C 0.5636(4) 0.9525(8) 0.2751(2) 0.0260(18) Uani 1 1 d .
H14 H 0.5592 0.9799 0.3035 0.031 Uiso 1 1 calc R
C15 C 0.6283(4) 0.8558(8) 0.2617(2) 0.0235(17) Uani 1 1 d .
C16 C 0.6894(4) 0.7986(8) 0.2875(2) 0.0272(18) Uani 1 1 d .
H16 H 0.6892 0.8239 0.3161 0.033 Uiso 1 1 calc R
C17 C 0.7492(5) 0.7067(9) 0.2719(2) 0.0346(19) Uani 1 1 d .
H17 H 0.7902 0.6699 0.2897 0.041 Uiso 1 1 calc R
C18 C 0.7498(5) 0.6674(9) 0.2302(2) 0.0334(18) Uani 1 1 d .
H18 H 0.7907 0.6023 0.2197 0.040 Uiso 1 1 calc R
C19 C 0.6916(4) 0.7222(8) 0.20433(19) 0.0241(17) Uani 1 1 d .
C20 C 0.6302(4) 0.8189(8) 0.21941(19) 0.0202(15) Uani 1 1 d .
N21 N 0.5755(3) 0.8746(6) 0.19220(14) 0.0171(13) Uani 1 1 d .
O22 O 0.6881(3) 0.6922(5) 0.16184(13) 0.0249(11) Uani 1 1 d .
C23 C 0.7207(4) 0.5459(9) 0.1481(2) 0.0340(19) Uani 1 1 d .
H23A H 0.7788 0.5475 0.1512 0.051 Uiso 1 1 calc R
H23B H 0.7072 0.5296 0.1190 0.051 Uiso 1 1 calc R
H23C H 0.6984 0.4615 0.1648 0.051 Uiso 1 1 calc R
C24 C 0.6109(4) 0.7549(8) 0.07307(19) 0.0195(16) Uani 1 1 d .
C25 C 0.6747(4) 0.8210(9) 0.0521(2) 0.0308(18) Uani 1 1 d .
H25 H 0.6983 0.9119 0.0633 0.037 Uiso 1 1 calc R
C26 C 0.7057(5) 0.7612(9) 0.0156(2) 0.035(2) Uani 1 1 d .
H26 H 0.7495 0.8095 0.0022 0.042 Uiso 1 1 calc R
C27 C 0.6712(4) 0.6309(8) -0.0003(2) 0.0248(17) Uani 1 1 d .
C28 C 0.6067(4) 0.5603(8) 0.0184(2) 0.0267(18) Uani 1 1 d .
H28 H 0.5827 0.4708 0.0065 0.032 Uiso 1 1 calc R
C29 C 0.5778(4) 0.6236(8) 0.05481(19) 0.0229(16) Uani 1 1 d .
H29 H 0.5335 0.5754 0.0678 0.027 Uiso 1 1 calc R
F30 F 0.7003(2) 0.5682(5) -0.03619(11) 0.0326(10) Uani 1 1 d .

loop_
_atom_site_aniso_label
_atom_site_aniso_U_11
_atom_site_aniso_U_22
_atom_site_aniso_U_33
_atom_site_aniso_U_23
_atom_site_aniso_U_13
_atom_site_aniso_U_12
Pd1 0.0197(3) 0.0201(3) 0.0171(2) -0.0007(2) 0.0002(2) 0.0019(3)
P2 0.0216(10) 0.0197(10) 0.0192(9) 0.0004(8) -0.0016(8) 0.0028(8)
C3 0.028(4) 0.022(4) 0.027(4) 0.004(3) -0.003(3) -0.003(3)
C4 0.041(5) 0.028(4) 0.044(5) 0.010(4) 0.002(4) 0.006(4)
C5 0.050(6) 0.032(5) 0.032(4) 0.014(4) 0.006(4) 0.006(4)
C6 0.043(6) 0.038(5) 0.059(5) 0.012(4) -0.012(4) -0.005(4)
C7 0.023(4) 0.027(4) 0.020(3) 0.005(3) 0.003(3) -0.003(3)
C8 0.025(4) 0.039(4) 0.030(4) -0.011(4) -0.001(3) 0.002(4)
C9 0.022(4) 0.031(4) 0.038(4) 0.004(4) 0.006(3) -0.001(3)
C10 0.027(4) 0.035(4) 0.026(4) 0.001(3) 0.000(3) 0.005(4)
C11 0.023(4) 0.025(4) 0.022(3) 0.000(3) -0.002(3) 0.008(3)
C12 0.024(4) 0.023(4) 0.021(3) -0.004(3) 0.007(3) 0.002(3)
C13 0.026(4) 0.024(4) 0.025(3) -0.004(3) 0.005(3) 0.004(3)
C14 0.033(5) 0.027(4) 0.018(3) -0.005(3) 0.001(3) -0.007(4)
C15 0.026(4) 0.020(4) 0.025(4) 0.002(3) -0.005(3) -0.005(3)
C16 0.038(5) 0.026(4) 0.018(3) 0.003(3) -0.007(3) -0.009(4)
C17 0.038(5) 0.035(5) 0.031(4) 0.003(4) -0.013(4) 0.008(4)
C18 0.030(4) 0.030(4) 0.040(4) 0.009(4) -0.002(4) 0.007(4)
C19 0.026(4) 0.027(4) 0.019(3) 0.004(3) -0.002(3) 0.000(3)
C20 0.020(4) 0.017(4) 0.024(3) 0.005(3) 0.001(3) -0.004(4)
N21 0.018(3) 0.020(3) 0.013(3) 0.000(2) -0.005(2) 0.000(3)
O22 0.026(3) 0.024(3) 0.025(2) -0.003(2) -0.003(2) 0.012(2)
C23 0.035(5) 0.032(5) 0.035(4) -0.009(4) -0.003(4) 0.008(4)
C24 0.023(4) 0.017(3) 0.019(3) 0.001(3) 0.003(3) 0.004(3)
C25 0.032(4) 0.033(4) 0.028(4) -0.002(4) 0.008(3) -0.010(4)
C26 0.031(5) 0.040(5) 0.033(4) -0.006(4) 0.011(4) -0.013(4)
C27 0.028(4) 0.027(4) 0.020(4) 0.002(3) 0.005(3) 0.008(3)
C28 0.031(5) 0.021(4) 0.028(4) -0.002(3) -0.001(3) -0.001(3)
C29 0.024(4) 0.021(4) 0.023(3) -0.003(3) 0.007(3) 0.003(3)
F30 0.037(3) 0.038(3) 0.023(2) -0.0057(19) 0.0094(19) 0.005(2)

loop_
_atom_type_symbol
_atom_type_description
_atom_type_scat_dispersion_real
_atom_type_scat_dispersion_imag
_atom_type_scat_source
C C 0.0033 0.0016 'International Tables Vol C Tables 4.2.6.8 and 6.1.1.4'
H H 0.0000 0.0000 'International Tables Vol C Tables 4.2.6.8 and 6.1.1.4'
F F 0.0171 0.0103 'International Tables Vol C Tables 4.2.6.8 and 6.1.1.4'
N N 0.0061 0.0033 'International Tables Vol C Tables 4.2.6.8 and 6.1.1.4'
O O 0.0106 0.0060 'International Tables Vol C Tables 4.2.6.8 and 6.1.1.4'
P P 0.1023 0.0942 'International Tables Vol C Tables 4.2.6.8 and 6.1.1.4'
Pd Pd -0.9988 1.0072 'International Tables Vol C Tables 4.2.6.8 and 6.1.1.4'

loop_
_geom_angle_atom_site_label_1
_geom_angle_atom_site_label_2
_geom_angle_atom_site_label_3
_geom_angle
C24 Pd1 N21 174.2(2)
C24 Pd1 P2 101.41(19)
N21 Pd1 P2 84.26(15)
C24 Pd1 O22 97.6(2)
N21 Pd1 O22 76.69(18)
P2 Pd1 O22 160.95(12)
C11 P2 C7 106.3(3)
C11 P2 C3 106.7(3)
C7 P2 C3 113.6(3)
C11 P2 Pd1 100.6(2)
C7 P2 Pd1 114.1(2)
C3 P2 Pd1 114.1(2)
C5 C3 C4 110.2(6)
C5 C3 C6 108.7(6)
C4 C3 C6 109.6(6)
C5 C3 P2 112.8(5)
C4 C3 P2 110.6(5)
C6 C3 P2 104.8(5)
C3 C4 H4A 109.5
C3 C4 H4B 109.5
H4A C4 H4B 109.5
C3 C4 H4C 109.5
H4A C4 H4C 109.5
H4B C4 H4C 109.5
C3 C5 H5A 109.5
C3 C5 H5B 109.5
H5A C5 H5B 109.5
C3 C5 H5C 109.5
H5A C5 H5C 109.5
H5B C5 H5C 109.5
C3 C6 H6A 109.5
C3 C6 H6B 109.5
H6A C6 H6B 109.5
C3 C6 H6C 109.5
H6A C6 H6C 109.5
H6B C6 H6C 109.5
C8 C7 C9 109.5(6)
C8 C7 C10 109.4(5)
C9 C7 C10 107.9(5)
C8 C7 P2 113.2(5)
C9 C7 P2 104.9(4)
C10 C7 P2 111.7(5)
C7 C8 H8A 109.5
C7 C8 H8B 109.5
H8A C8 H8B 109.5
C7 C8 H8C 109.5
H8A C8 H8C 109.5
H8B C8 H8C 109.5
C7 C9 H9A 109.5
C7 C9 H9B 109.5
H9A C9 H9B 109.5
C7 C9 H9C 109.5
H9A C9 H9C 109.5
H9B C9 H9C 109.5
C7 C10 H10A 109.5
C7 C10 H10B 109.5
H10A C10 H10B 109.5
C7 C10 H10C 109.5
H10A C10 H10C 109.5
H10B C10 H10C 109.5
C12 C11 P2 117.2(5)
C12 C11 H11 121.4
P2 C11 H11 121.4
N21 C12 C11 118.2(6)
N21 C12 C13 116.3(6)
C11 C12 C13 125.4(6)
C14 C13 C12 122.5(7)
C14 C13 H13 118.7
C12 C13 H13 118.7
C13 C14 C15 120.4(6)
C13 C14 H14 119.8
C15 C14 H14 119.8
C20 C15 C16 118.8(6)
C20 C15 C14 116.3(6)
C16 C15 C14 124.9(6)
C17 C16 C15 120.9(6)
C17 C16 H16 119.5
C15 C16 H16 119.5
C16 C17 C18 120.1(7)
C16 C17 H17 119.9
C18 C17 H17 119.9
C19 C18 C17 120.3(7)
C19 C18 H18 119.9
C17 C18 H18 119.9
C18 C19 O22 124.5(6)
C18 C19 C20 120.8(6)
O22 C19 C20 114.7(6)
N21 C20 C15 122.4(6)
N21 C20 C19 118.5(6)
C15 C20 C19 119.1(6)
C20 N21 C12 121.9(5)
C20 N21 Pd1 118.3(4)
C12 N21 Pd1 119.8(4)
C19 O22 C23 116.6(5)
C19 O22 Pd1 111.8(4)
C23 O22 Pd1 125.3(4)
O22 C23 H23A 109.5
O22 C23 H23B 109.5
H23A C23 H23B 109.5
O22 C23 H23C 109.5
H23A C23 H23C 109.5
H23B C23 H23C 109.5
C25 C24 C29 115.6(6)
C25 C24 Pd1 119.8(5)
C29 C24 Pd1 123.0(5)
C26 C25 C24 123.5(7)
C26 C25 H25 118.2
C24 C25 H25 118.2
C27 C26 C25 117.8(7)
C27 C26 H26 121.1
C25 C26 H26 121.1
C26 C27 F30 119.5(6)
C26 C27 C28 122.0(6)
F30 C27 C28 118.4(6)
C27 C28 C29 118.2(7)
C27 C28 H28 120.9
C29 C28 H28 120.9
C28 C29 C24 122.7(7)
C28 C29 H29 118.6
C24 C29 H29 118.6

loop_
_geom_bond_atom_site_label_1
_geom_bond_atom_site_label_2
_geom_bond_distance
Pd1 C24 2.013(6)
Pd1 N21 2.027(5)
Pd1 P2 2.2221(18)
Pd1 O22 2.232(4)
P2 C11 1.766(6)
P2 C7 1.869(7)
P2 C3 1.884(7)
C3 C5 1.525(9)
C3 C4 1.528(10)
C3 C6 1.538(10)
C4 H4A 0.9800
C4 H4B 0.9800
C4 H4C 0.9800
C5 H5A 0.9800
C5 H5B 0.9800
C5 H5C 0.9800
C6 H6A 0.9800
C6 H6B 0.9800
C6 H6C 0.9800
C7 C8 1.533(8)
C7 C9 1.534(9)
C7 C10 1.539(9)
C8 H8A 0.9800
C8 H8B 0.9800
C8 H8C 0.9800
C9 H9A 0.9800
C9 H9B 0.9800
C9 H9C 0.9800
C10 H10A 0.9800
C10 H10B 0.9800
C10 H10C 0.9800
C11 C12 1.374(9)
C11 H11 0.9500
C12 N21 1.376(8)
C12 C13 1.442(9)
C13 C14 1.338(9)
C13 H13 0.9500
C14 C15 1.436(9)
C14 H14 0.9500
C15 C20 1.405(9)
C15 C16 1.413(9)
C16 C17 1.374(10)
C16 H16 0.9500
C17 C18 1.392(9)
C17 H17 0.9500
C18 C19 1.372(9)
C18 H18 0.9500
C19 O22 1.401(7)
C19 C20 1.413(9)
C20 N21 1.359(8)
O22 C23 1.445(8)
C23 H23A 0.9800
C23 H23B 0.9800
C23 H23C 0.9800
C24 C25 1.391(9)
C24 C29 1.392(9)
C25 C26 1.387(9)
C25 H25 0.9500
C26 C27 1.364(10)
C26 H26 0.9500
C27 F30 1.372(7)
C27 C28 1.381(9)
C28 C29 1.387(9)
C28 H28 0.9500
C29 H29 0.9500
